data_7028917
loop_
_publ_author_name
'Hohloch, Stephan'
'Schweinfurth, David'
'Sommer, Michael G.'
'Weisser, Fritz'
'Deibel, Naina'
'Ehret, Fabian'
'Sarkar, Biprajit'

_publ_section_title
;
 The redox series [Ru(bpy)2(L)](n), n = +3, +2, +1, 0, with L =
 bipyridine, &quot;click&quot; derived pyridyl-triazole or bis-triazole: a
 combined structural, electrochemical, spectroelectrochemical and DFT
 investigation.
;
_journal_issue 11
_journal_name_full 'Dalton transactions (Cambridge, England : 2003)'
_journal_page_first 4437
_journal_page_last 4450
_journal_paper_doi 10.1039/c3dt52898g
_journal_volume 43
_journal_year 2014
_chemical_formula_sum 'C34 H25 Cl2 F3 N8 O8 Ru'
_chemical_formula_weight 902.59
_chemical_name_systematic
;
?
;
_space_group_IT_number 2
_symmetry_cell_setting triclinic
_symmetry_space_group_name_Hall '-P 1'
_symmetry_space_group_name_H-M 'P -1'
_atom_sites_solution_hydrogens geom
_atom_sites_solution_primary direct
_atom_sites_solution_secondary difmap
_audit_creation_method SHELXL-97
_cell_angle_alpha 89.532(5)
_cell_angle_beta 77.126(5)
_cell_angle_gamma 87.806(4)
_cell_formula_units_Z 2
_cell_length_a 10.6547(12)
_cell_length_b 11.6352(12)
_cell_length_c 14.5178(16)
_cell_measurement_reflns_used 7226
_cell_measurement_temperature 100(2)
_cell_measurement_theta_max 27
_cell_measurement_theta_min 1.5
_cell_volume 1753.2(3)
_computing_cell_refinement 'Bruker Kappa Apex II suite, 2008'
_computing_data_collection 'Bruker Kappa Apex II suite, 2008'
_computing_data_reduction 'Bruker Kappa Apex II suite, 2008'
_computing_structure_refinement 'SHELXL-97 (Sheldrick, 1997)'
_computing_structure_solution 'SHELXS-97 (Sheldrick, 1990)'
_diffrn_ambient_temperature 100(2)
_diffrn_measured_fraction_theta_full 0.981
_diffrn_measured_fraction_theta_max 0.981
_diffrn_measurement_device_type 'Bruker Kappa Apex II duo'
_diffrn_measurement_method 'omega psi scan'
_diffrn_radiation_monochromator graphite
_diffrn_radiation_source 'fine-focus sealed tube'
_diffrn_radiation_type MoK\a
_diffrn_radiation_wavelength 0.71073
_diffrn_reflns_av_R_equivalents 0.0565
_diffrn_reflns_av_sigmaI/netI 0.0791
_diffrn_reflns_limit_h_max 13
_diffrn_reflns_limit_h_min -13
_diffrn_reflns_limit_k_max 14
_diffrn_reflns_limit_k_min -14
_diffrn_reflns_limit_l_max 16
_diffrn_reflns_limit_l_min -18
_diffrn_reflns_number 24195
_diffrn_reflns_theta_full 26.60
_diffrn_reflns_theta_max 26.60
_diffrn_reflns_theta_min 1.44
_exptl_absorpt_coefficient_mu 0.681
_exptl_absorpt_correction_T_max 0.745
_exptl_absorpt_correction_T_min 0.696
_exptl_absorpt_correction_type multi-scan
_exptl_absorpt_process_details 'Blessing, 1995'
_exptl_crystal_colour red
_exptl_crystal_density_diffrn 1.710
_exptl_crystal_density_method 'not measured'
_exptl_crystal_description plates
_exptl_crystal_F_000 908
_exptl_crystal_size_max 0.27
_exptl_crystal_size_mid 0.17
_exptl_crystal_size_min 0.07
_refine_diff_density_max 0.523
_refine_diff_density_min -0.549
_refine_diff_density_rms 0.102
_refine_ls_extinction_method none
_refine_ls_goodness_of_fit_ref 1.005
_refine_ls_hydrogen_treatment constr
_refine_ls_matrix_type full
_refine_ls_number_parameters 505
_refine_ls_number_reflns 7226
_refine_ls_number_restraints 0
_refine_ls_restrained_S_all 1.005
_refine_ls_R_factor_all 0.0750
_refine_ls_R_factor_gt 0.0406
_refine_ls_shift/su_max 0.001
_refine_ls_shift/su_mean 0.000
_refine_ls_structure_factor_coef Fsqd
_refine_ls_weighting_details 'calc w=1/[\s^2^(Fo^2^)+(0.0250P)^2^+0.7795P] where P=(Fo^2^+2Fc^2^)/3'
_refine_ls_weighting_scheme calc
_refine_ls_wR_factor_gt 0.0669
_refine_ls_wR_factor_ref 0.0764
_reflns_number_gt 5206
_reflns_number_total 7226
_reflns_threshold_expression >2sigma(I)
_cod_data_source_file c3dt52898g.txt
_cod_data_source_block c:\rechne\sar56
_cod_depositor_comments
;
The following automatic conversions were performed:

'_exptl_absorpt_correction_type' value 'Multi-Scan' changed to
'multi-scan' according to
/usr/data/users/saulius/automatic-downloads/current/RSC/lib/dictionaries/cif_core.dic
dictionary named 'cif_core.dic' version 2.4.2 from 2011-04-26.

Automatic conversion script
Id: cif_fix_values 2281 2013-09-26 08:29:07Z andrius 
;
_cod_original_sg_symbol_H-M P-1
_cod_database_code 7028917

loop_
_symmetry_equiv_pos_as_xyz
'x, y, z'
'-x, -y, -z'

loop_
_atom_site_label
_atom_site_type_symbol
_atom_site_fract_x
_atom_site_fract_y
_atom_site_fract_z
_atom_site_U_iso_or_equiv
_atom_site_adp_type
_atom_site_occupancy
_atom_site_symmetry_multiplicity
_atom_site_calc_flag
_atom_site_refinement_flags
C1 C 1.0684(3) 0.2465(3) 0.0236(2) 0.0186(8) Uani 1 1 d .
H1 H 1.1365 0.1940 0.0301 0.022 Uiso 1 1 calc R
C2 C 1.0700(3) 0.2930(3) -0.0638(2) 0.0227(8) Uani 1 1 d .
H2 H 1.1383 0.2739 -0.1163 0.027 Uiso 1 1 calc R
C3 C 0.9704(3) 0.3680(3) -0.0742(2) 0.0221(8) Uani 1 1 d .
H3 H 0.9688 0.3997 -0.1344 0.026 Uiso 1 1 calc R
C4 C 0.8735(3) 0.3967(3) 0.0030(2) 0.0207(8) Uani 1 1 d .
H4 H 0.8045 0.4482 -0.0031 0.025 Uiso 1 1 calc R
C5 C 0.8789(3) 0.3488(3) 0.0896(2) 0.0152(7) Uani 1 1 d .
C6 C 0.7861(3) 0.3735(3) 0.1769(2) 0.0142(7) Uani 1 1 d .
C7 C 0.6738(3) 0.4381(2) 0.2026(2) 0.0145(7) Uani 1 1 d .
H7 H 0.6333 0.4855 0.1633 0.017 Uiso 1 1 calc R
C8 C 0.5143(3) 0.4607(3) 0.3550(2) 0.0151(7) Uani 1 1 d .
C9 C 0.4953(3) 0.5786(3) 0.3685(2) 0.0218(8) Uani 1 1 d .
H9 H 0.5621 0.6292 0.3427 0.026 Uiso 1 1 calc R
C10 C 0.3782(3) 0.6215(3) 0.4201(2) 0.0249(9) Uani 1 1 d .
H10 H 0.3639 0.7021 0.4294 0.030 Uiso 1 1 calc R
C11 C 0.2824(3) 0.5480(3) 0.4579(2) 0.0256(9) Uani 1 1 d .
H11 H 0.2021 0.5780 0.4933 0.031 Uiso 1 1 calc R
C12 C 0.3020(3) 0.4307(3) 0.4448(2) 0.0222(8) Uani 1 1 d .
H12 H 0.2351 0.3806 0.4715 0.027 Uiso 1 1 calc R
C13 C 0.4183(3) 0.3856(3) 0.3931(2) 0.0179(8) Uani 1 1 d .
C14 C 0.4345(3) 0.2574(3) 0.3803(2) 0.0203(8) Uani 1 1 d .
C15 C 1.1180(3) -0.0173(3) 0.1849(2) 0.0186(8) Uani 1 1 d .
H15 H 1.0385 -0.0551 0.1983 0.022 Uiso 1 1 calc R
C16 C 1.2302(3) -0.0813(3) 0.1508(3) 0.0245(9) Uani 1 1 d .
H16 H 1.2276 -0.1615 0.1399 0.029 Uiso 1 1 calc R
C17 C 1.3458(3) -0.0273(3) 0.1326(2) 0.0234(8) Uani 1 1 d .
H17 H 1.4240 -0.0696 0.1085 0.028 Uiso 1 1 calc R
C18 C 1.3468(3) 0.0889(3) 0.1498(2) 0.0189(8) Uani 1 1 d .
H18 H 1.4260 0.1271 0.1386 0.023 Uiso 1 1 calc R
C19 C 1.2317(3) 0.1496(3) 0.1835(2) 0.0150(7) Uani 1 1 d .
C20 C 1.2204(3) 0.2738(3) 0.2037(2) 0.0146(7) Uani 1 1 d .
C21 C 1.3212(3) 0.3475(3) 0.1810(2) 0.0183(8) Uani 1 1 d .
H21 H 1.4044 0.3191 0.1496 0.022 Uiso 1 1 calc R
C22 C 1.3008(3) 0.4625(3) 0.2041(2) 0.0191(8) Uani 1 1 d .
H22 H 1.3687 0.5146 0.1869 0.023 Uiso 1 1 calc R
C23 C 1.1805(3) 0.5006(3) 0.2526(2) 0.0173(8) Uani 1 1 d .
H23 H 1.1654 0.5785 0.2724 0.021 Uiso 1 1 calc R
C24 C 1.0821(3) 0.4241(3) 0.2720(2) 0.0173(8) Uani 1 1 d .
H24 H 0.9990 0.4511 0.3046 0.021 Uiso 1 1 calc R
C25 C 0.7886(3) 0.0609(3) 0.1426(2) 0.0192(8) Uani 1 1 d .
H25 H 0.8302 0.0976 0.0859 0.023 Uiso 1 1 calc R
C26 C 0.6951(3) -0.0158(3) 0.1390(3) 0.0237(8) Uani 1 1 d .
H26 H 0.6735 -0.0326 0.0806 0.028 Uiso 1 1 calc R
C27 C 0.6327(3) -0.0682(3) 0.2215(3) 0.0227(8) Uani 1 1 d .
H27 H 0.5676 -0.1215 0.2207 0.027 Uiso 1 1 calc R
C28 C 0.6667(3) -0.0420(3) 0.3043(2) 0.0194(8) Uani 1 1 d .
H28 H 0.6240 -0.0763 0.3618 0.023 Uiso 1 1 calc R
C29 C 0.7634(3) 0.0348(2) 0.3042(2) 0.0135(7) Uani 1 1 d .
C30 C 0.8097(3) 0.0658(3) 0.3884(2) 0.0146(7) Uani 1 1 d .
C31 C 0.7607(3) 0.0225(3) 0.4778(2) 0.0217(8) Uani 1 1 d .
H31 H 0.6938 -0.0310 0.4873 0.026 Uiso 1 1 calc R
C32 C 0.8093(4) 0.0574(3) 0.5529(2) 0.0253(8) Uani 1 1 d .
H32 H 0.7764 0.0288 0.6147 0.030 Uiso 1 1 calc R
C33 C 0.9073(3) 0.1352(3) 0.5366(2) 0.0240(8) Uani 1 1 d .
H33 H 0.9422 0.1612 0.5871 0.029 Uiso 1 1 calc R
C34 C 0.9531(3) 0.1742(3) 0.4459(2) 0.0201(8) Uani 1 1 d .
H134 H 1.0211 0.2266 0.4352 0.024 Uiso 1 1 calc R
N1 N 0.9746(2) 0.2718(2) 0.10096(18) 0.0146(6) Uani 1 1 d .
N2 N 0.8070(2) 0.3202(2) 0.25657(18) 0.0134(6) Uani 1 1 d .
N3 N 0.7143(3) 0.3475(2) 0.32989(18) 0.0144(6) Uani 1 1 d .
N4 N 0.6337(2) 0.4198(2) 0.29557(18) 0.0141(6) Uani 1 1 d .
N8 N 1.1168(3) 0.0969(2) 0.20006(18) 0.0149(6) Uani 1 1 d .
N7 N 1.0996(3) 0.3132(2) 0.24657(18) 0.0140(6) Uani 1 1 d .
N10 N 0.8237(2) 0.0861(2) 0.22354(19) 0.0148(6) Uani 1 1 d .
N9 N 0.9063(2) 0.1416(2) 0.37200(18) 0.0143(6) Uani 1 1 d .
O1 O 0.5368(3) 0.2961(2) -0.16189(16) 0.0348(7) Uani 1 1 d .
O2 O 0.4132(3) 0.41573(18) -0.04364(17) 0.0318(7) Uani 1 1 d .
O3 O 0.5751(2) 0.2923(2) -0.00883(18) 0.0345(7) Uani 1 1 d .
O4 O 0.3876(2) 0.21720(19) -0.03682(17) 0.0286(6) Uani 1 1 d .
O5 O 0.8313(2) 0.61466(19) 0.28317(17) 0.0299(6) Uani 1 1 d .
O6 O 0.9487(2) 0.6411(2) 0.39903(17) 0.0289(6) Uani 1 1 d .
O7 O 0.9520(3) 0.7786(2) 0.27920(18) 0.0444(8) Uani 1 1 d .
O8 O 0.7636(3) 0.7570(2) 0.39747(18) 0.0491(9) Uani 1 1 d .
F1 F 0.50468(18) 0.22560(15) 0.29456(13) 0.0214(4) Uani 1 1 d .
F2 F 0.32032(18) 0.20793(16) 0.38878(14) 0.0271(5) Uani 1 1 d .
F3 F 0.49153(19) 0.20576(15) 0.44380(13) 0.0266(5) Uani 1 1 d .
Cl1 Cl 0.47822(8) 0.30617(6) -0.06277(6) 0.01957(19) Uani 1 1 d .
Cl2 Cl 0.87378(9) 0.69828(7) 0.33954(6) 0.0232(2) Uani 1 1 d .
Ru1 Ru 0.95662(3) 0.20342(2) 0.23661(2) 0.01298(8) Uani 1 1 d .

loop_
_atom_site_aniso_label
_atom_site_aniso_U_11
_atom_site_aniso_U_22
_atom_site_aniso_U_33
_atom_site_aniso_U_23
_atom_site_aniso_U_13
_atom_site_aniso_U_12
C1 0.0143(19) 0.0222(18) 0.0196(19) 0.0010(15) -0.0040(16) -0.0019(15)
C2 0.022(2) 0.0285(19) 0.0161(19) -0.0022(15) -0.0011(16) 0.0007(16)
C3 0.025(2) 0.0271(19) 0.0146(19) 0.0039(15) -0.0054(17) -0.0020(17)
C4 0.022(2) 0.0232(18) 0.0178(19) 0.0008(15) -0.0065(16) 0.0033(16)
C5 0.0107(18) 0.0163(16) 0.0194(18) 0.0006(14) -0.0048(15) -0.0035(14)
C6 0.0139(18) 0.0144(16) 0.0141(18) 0.0007(13) -0.0015(15) -0.0061(14)
C7 0.0164(19) 0.0108(15) 0.0169(18) 0.0030(13) -0.0045(15) -0.0032(14)
C8 0.0122(18) 0.0204(17) 0.0134(17) -0.0005(14) -0.0046(15) 0.0028(15)
C9 0.019(2) 0.0226(18) 0.026(2) -0.0027(16) -0.0084(17) -0.0020(16)
C10 0.025(2) 0.0245(19) 0.027(2) -0.0079(16) -0.0101(18) 0.0065(17)
C11 0.019(2) 0.039(2) 0.017(2) -0.0051(17) -0.0018(16) 0.0065(18)
C12 0.017(2) 0.034(2) 0.0141(18) 0.0030(15) -0.0017(16) -0.0005(16)
C13 0.0177(19) 0.0232(18) 0.0137(18) 0.0015(14) -0.0058(15) -0.0006(15)
C14 0.017(2) 0.0286(19) 0.0164(19) 0.0031(15) -0.0053(16) -0.0025(16)
C15 0.0158(19) 0.0159(16) 0.024(2) 0.0018(14) -0.0030(16) -0.0058(15)
C16 0.020(2) 0.0162(18) 0.038(2) -0.0019(16) -0.0095(18) 0.0046(16)
C17 0.016(2) 0.0216(18) 0.033(2) -0.0041(16) -0.0057(17) 0.0076(16)
C18 0.0091(18) 0.0237(18) 0.025(2) 0.0011(15) -0.0063(16) 0.0000(15)
C19 0.0158(19) 0.0142(16) 0.0166(18) 0.0024(13) -0.0071(15) -0.0027(14)
C20 0.0149(19) 0.0177(16) 0.0127(17) 0.0018(13) -0.0064(15) -0.0026(14)
C21 0.0161(19) 0.0232(18) 0.0162(18) 0.0038(14) -0.0052(15) -0.0020(15)
C22 0.024(2) 0.0171(17) 0.0209(19) 0.0069(14) -0.0139(17) -0.0080(15)
C23 0.025(2) 0.0109(16) 0.0197(19) 0.0038(14) -0.0127(17) -0.0018(15)
C24 0.020(2) 0.0138(16) 0.0191(18) 0.0009(14) -0.0064(16) 0.0015(15)
C25 0.020(2) 0.0220(18) 0.0162(19) -0.0016(14) -0.0060(16) -0.0006(15)
C26 0.029(2) 0.0211(18) 0.024(2) -0.0026(16) -0.0116(18) -0.0031(16)
C27 0.020(2) 0.0155(17) 0.036(2) -0.0009(16) -0.0134(18) -0.0064(15)
C28 0.019(2) 0.0152(17) 0.025(2) 0.0037(15) -0.0071(16) -0.0021(15)
C29 0.0099(18) 0.0116(15) 0.0196(18) 0.0034(13) -0.0049(15) 0.0002(13)
C30 0.0136(18) 0.0133(16) 0.0173(18) 0.0024(13) -0.0044(15) 0.0017(14)
C31 0.021(2) 0.0204(18) 0.024(2) 0.0037(15) -0.0060(17) -0.0051(15)
C32 0.030(2) 0.0274(19) 0.018(2) 0.0065(16) -0.0040(17) -0.0047(17)
C33 0.030(2) 0.0250(19) 0.020(2) 0.0027(15) -0.0125(17) -0.0049(17)
C34 0.019(2) 0.0202(17) 0.024(2) 0.0009(15) -0.0101(16) -0.0018(15)
N1 0.0130(15) 0.0153(14) 0.0157(15) -0.0010(11) -0.0033(13) -0.0026(12)
N2 0.0130(15) 0.0128(13) 0.0151(15) -0.0005(11) -0.0039(13) -0.0053(12)
N3 0.0135(15) 0.0149(13) 0.0150(15) -0.0005(11) -0.0042(13) 0.0015(12)
N4 0.0102(15) 0.0149(13) 0.0168(15) 0.0007(12) -0.0021(12) -0.0005(12)
N8 0.0151(16) 0.0137(13) 0.0163(15) 0.0008(11) -0.0042(13) -0.0014(12)
N7 0.0157(16) 0.0127(13) 0.0148(15) 0.0018(11) -0.0055(12) -0.0044(12)
N10 0.0128(15) 0.0137(13) 0.0189(16) -0.0014(12) -0.0058(13) 0.0011(12)
N9 0.0133(15) 0.0130(13) 0.0173(15) 0.0017(11) -0.0045(13) -0.0015(12)
O1 0.0532(19) 0.0289(14) 0.0170(14) -0.0006(11) 0.0060(13) -0.0157(13)
O2 0.0507(18) 0.0171(12) 0.0303(15) -0.0022(11) -0.0163(14) 0.0106(12)
O3 0.0233(15) 0.0412(15) 0.0427(17) -0.0063(13) -0.0157(13) 0.0049(12)
O4 0.0275(15) 0.0247(13) 0.0298(15) -0.0001(11) 0.0038(12) -0.0133(12)
O5 0.0330(16) 0.0277(13) 0.0296(15) -0.0025(11) -0.0063(13) -0.0141(12)
O6 0.0275(15) 0.0338(14) 0.0256(15) 0.0006(12) -0.0054(12) -0.0055(12)
O7 0.073(2) 0.0384(16) 0.0228(15) 0.0106(12) -0.0081(15) -0.0397(15)
O8 0.073(2) 0.0372(16) 0.0243(16) 0.0038(12) 0.0106(15) 0.0327(15)
F1 0.0229(11) 0.0212(10) 0.0194(11) -0.0019(8) -0.0024(9) -0.0034(9)
F2 0.0219(12) 0.0314(11) 0.0280(12) 0.0072(9) -0.0044(10) -0.0095(9)
F3 0.0317(13) 0.0250(11) 0.0266(12) 0.0087(9) -0.0137(10) -0.0020(9)
Cl1 0.0232(5) 0.0144(4) 0.0213(5) 0.0006(3) -0.0046(4) -0.0035(4)
Cl2 0.0336(5) 0.0163(4) 0.0167(5) 0.0001(3) 0.0015(4) -0.0051(4)
Ru1 0.01159(15) 0.01252(13) 0.01543(15) 0.00110(10) -0.00408(11) -0.00203(11)

loop_
_atom_type_symbol
_atom_type_description
_atom_type_scat_dispersion_real
_atom_type_scat_dispersion_imag
_atom_type_scat_source
C C 0.0033 0.0016 'International Tables Vol C Tables 4.2.6.8 and 6.1.1.4'
H H 0.0000 0.0000 'International Tables Vol C Tables 4.2.6.8 and 6.1.1.4'
N N 0.0061 0.0033 'International Tables Vol C Tables 4.2.6.8 and 6.1.1.4'
O O 0.0106 0.0060 'International Tables Vol C Tables 4.2.6.8 and 6.1.1.4'
F F 0.0171 0.0103 'International Tables Vol C Tables 4.2.6.8 and 6.1.1.4'
Cl Cl 0.1484 0.1585 'International Tables Vol C Tables 4.2.6.8 and 6.1.1.4'
Ru Ru -1.2594 0.8363 'International Tables Vol C Tables 4.2.6.8 and 6.1.1.4'

loop_
_geom_angle_atom_site_label_1
_geom_angle_atom_site_label_2
_geom_angle_atom_site_label_3
_geom_angle
N1 C1 C2 123.1(3)
C1 C2 C3 118.8(3)
C4 C3 C2 119.9(3)
C3 C4 C5 118.5(3)
N1 C5 C4 122.6(3)
N1 C5 C6 112.9(3)
C4 C5 C6 124.5(3)
N2 C6 C7 107.1(3)
N2 C6 C5 117.0(3)
C7 C6 C5 135.8(3)
N4 C7 C6 104.7(3)
C9 C8 C13 121.2(3)
C9 C8 N4 117.7(3)
C13 C8 N4 121.1(3)
C10 C9 C8 119.2(3)
C11 C10 C9 120.2(3)
C10 C11 C12 120.5(3)
C11 C12 C13 120.5(3)
C12 C13 C8 118.5(3)
C12 C13 C14 118.5(3)
C8 C13 C14 123.0(3)
F3 C14 F2 106.2(3)
F3 C14 F1 106.4(3)
F2 C14 F1 105.5(3)
F3 C14 C13 113.2(3)
F2 C14 C13 111.6(3)
F1 C14 C13 113.3(3)
N8 C15 C16 122.5(3)
C17 C16 C15 119.0(3)
C16 C17 C18 119.3(3)
C17 C18 C19 119.6(3)
N8 C19 C18 121.4(3)
N8 C19 C20 114.0(3)
C18 C19 C20 124.6(3)
N7 C20 C21 121.0(3)
N7 C20 C19 114.6(3)
C21 C20 C19 124.3(3)
C22 C21 C20 119.8(3)
C23 C22 C21 118.9(3)
C22 C23 C24 119.1(3)
N7 C24 C23 122.4(3)
N10 C25 C26 122.5(3)
C25 C26 C27 119.1(3)
C28 C27 C26 118.8(3)
C27 C28 C29 120.1(3)
N10 C29 C28 120.9(3)
N10 C29 C30 114.8(3)
C28 C29 C30 124.3(3)
N9 C30 C31 121.8(3)
N9 C30 C29 114.5(3)
C31 C30 C29 123.7(3)
C32 C31 C30 119.7(3)
C31 C32 C33 118.7(3)
C34 C33 C32 119.0(3)
N9 C34 C33 123.1(3)
C1 N1 C5 117.1(3)
C1 N1 Ru1 127.1(2)
C5 N1 Ru1 115.8(2)
N3 N2 C6 110.8(2)
N3 N2 Ru1 133.0(2)
C6 N2 Ru1 115.7(2)
N2 N3 N4 104.9(2)
C7 N4 N3 112.5(3)
C7 N4 C8 126.7(3)
N3 N4 C8 120.6(3)
C15 N8 C19 118.2(3)
C15 N8 Ru1 126.0(2)
C19 N8 Ru1 115.63(19)
C24 N7 C20 118.5(3)
C24 N7 Ru1 125.8(2)
C20 N7 Ru1 114.10(19)
C25 N10 C29 118.6(3)
C25 N10 Ru1 125.2(2)
C29 N10 Ru1 116.1(2)
C34 N9 C30 117.7(3)
C34 N9 Ru1 126.5(2)
C30 N9 Ru1 115.6(2)
O2 Cl1 O3 109.95(15)
O2 Cl1 O4 109.50(15)
O3 Cl1 O4 108.74(16)
O2 Cl1 O1 109.99(15)
O3 Cl1 O1 109.65(16)
O4 Cl1 O1 108.99(14)
O5 Cl2 O8 109.17(17)
O5 Cl2 O7 109.42(15)
O8 Cl2 O7 110.17(17)
O5 Cl2 O6 109.09(14)
O8 Cl2 O6 109.46(15)
O7 Cl2 O6 109.51(16)
N2 Ru1 N8 172.38(11)
N2 Ru1 N10 85.44(10)
N8 Ru1 N10 97.49(10)
N2 Ru1 N9 93.44(10)
N8 Ru1 N9 94.03(10)
N10 Ru1 N9 78.76(10)
N2 Ru1 N7 98.27(10)
N8 Ru1 N7 78.74(10)
N10 Ru1 N7 176.23(10)
N9 Ru1 N7 101.64(10)
N2 Ru1 N1 78.30(10)
N8 Ru1 N1 94.38(10)
N10 Ru1 N1 95.42(10)
N9 Ru1 N1 170.34(10)
N7 Ru1 N1 84.68(10)

loop_
_geom_bond_atom_site_label_1
_geom_bond_atom_site_label_2
_geom_bond_distance
C1 N1 1.353(4)
C1 C2 1.373(4)
C2 C3 1.381(5)
C3 C4 1.378(4)
C4 C5 1.382(4)
C5 N1 1.368(4)
C5 C6 1.446(4)
C6 N2 1.366(4)
C6 C7 1.369(4)
C7 N4 1.340(4)
C8 C9 1.388(4)
C8 C13 1.387(4)
C8 N4 1.436(4)
C9 C10 1.381(5)
C10 C11 1.373(5)
C11 C12 1.380(5)
C12 C13 1.386(4)
C13 C14 1.503(4)
C14 F3 1.339(4)
C14 F2 1.346(4)
C14 F1 1.348(4)
C15 N8 1.347(4)
C15 C16 1.380(4)
C16 C17 1.376(5)
C17 C18 1.377(4)
C18 C19 1.383(4)
C19 N8 1.363(4)
C19 C20 1.472(4)
C20 N7 1.363(4)
C20 C21 1.381(4)
C21 C22 1.379(4)
C22 C23 1.376(5)
C23 C24 1.381(4)
C24 N7 1.340(4)
C25 N10 1.347(4)
C25 C26 1.373(4)
C26 C27 1.383(5)
C27 C28 1.371(5)
C28 C29 1.389(4)
C29 N10 1.351(4)
C29 C30 1.469(4)
C30 N9 1.360(4)
C30 C31 1.385(4)
C31 C32 1.377(5)
C32 C33 1.387(5)
C33 C34 1.378(5)
C34 N9 1.343(4)
N1 Ru1 2.090(3)
N2 N3 1.313(3)
N2 Ru1 2.026(3)
N3 N4 1.350(3)
N8 Ru1 2.043(2)
N7 Ru1 2.055(3)
N10 Ru1 2.044(3)
N9 Ru1 2.051(3)
O1 Cl1 1.439(2)
O2 Cl1 1.426(2)
O3 Cl1 1.432(3)
O4 Cl1 1.433(2)
O5 Cl2 1.426(2)
O6 Cl2 1.443(3)
O7 Cl2 1.434(3)
O8 Cl2 1.435(3)
